data_4122996
loop_
_publ_author_name
'Anderson, John S.'
'Gallagher, Audrey T.'
'Mason, Jarad A.'
'Harris, T. David'

_publ_section_title
;
 A Five-Coordinate Heme Dioxygen Adduct Isolated within a Metal-Organic
 Framework.
;
_journal_name_full 'Journal of the American Chemical Society'
_journal_page_first 141117151249006
_journal_paper_doi 10.1021/ja5103103
_journal_year 2014
_chemical_formula_moiety '0.03(C576 H288 Fe12 N48 O274 Zr48)'
_chemical_formula_sum 'C18 H9 Fe0.38 N1.5 O8.75 Zr1.5'
_chemical_formula_weight 544.04
_chemical_name_systematic
;
 ?
;
_space_group_crystal_system cubic
_space_group_IT_number 229
_space_group_name_Hall '-I 4 2 3'
_space_group_name_H-M_alt 'I m -3 m'
_symmetry_space_group_name_Hall '-I 4 2 3'
_symmetry_space_group_name_H-M 'I m -3 m'
_atom_sites_solution_hydrogens geom
_atom_sites_solution_primary direct
_audit_creation_date 2014-10-06
_audit_creation_method
;
Olex2 1.2
(compiled 2014.09.19 svn.r3010 for OlexSys, GUI svn.r4874)
;
_cell_angle_alpha 90
_cell_angle_beta 90
_cell_angle_gamma 90
_cell_formula_units_Z 32
_cell_length_a 38.6484(19)
_cell_length_b 38.6484(19)
_cell_length_c 38.6484(19)
_cell_measurement_reflns_used 9179
_cell_measurement_temperature 100(2)
_cell_measurement_theta_max 66.52
_cell_measurement_theta_min 2.80
_cell_volume 57729(5)
_computing_cell_refinement 'SAINT v8.27A (Bruker, 2012)'
_computing_data_reduction 'SAINT v8.27A (Bruker, 2012)'
_computing_molecular_graphics 'Olex2 (Dolomanov et al., 2009)'
_computing_publication_material 'Olex2 (Dolomanov et al., 2009)'
_computing_structure_refinement 'ShelXL (Sheldrick, 2008)'
_computing_structure_solution 'ShelXS (Sheldrick, 2008)'
_diffrn_ambient_temperature 100.13
_diffrn_detector 'Bruker APEX2 area detector'
_diffrn_detector_area_resol_mean 7.9
_diffrn_detector_type 'CCD area detector'
_diffrn_measured_fraction_theta_full 0.945
_diffrn_measured_fraction_theta_max 1.000
_diffrn_measurement_device 'three-circle diffractometer'
_diffrn_measurement_device_type 'Bruker SMART APEX2 area detector'
_diffrn_measurement_method '\w and \f scans'
_diffrn_radiation_monochromator 'mirror optics'
_diffrn_radiation_probe x-ray
_diffrn_radiation_type CuK\a
_diffrn_radiation_wavelength 1.54178
_diffrn_reflns_av_R_equivalents 0.0410
_diffrn_reflns_av_unetI/netI 0.0112
_diffrn_reflns_Laue_measured_fraction_full 0.945
_diffrn_reflns_Laue_measured_fraction_max 1.000
_diffrn_reflns_limit_h_max 44
_diffrn_reflns_limit_h_min -45
_diffrn_reflns_limit_k_max 45
_diffrn_reflns_limit_k_min -44
_diffrn_reflns_limit_l_max 45
_diffrn_reflns_limit_l_min -41
_diffrn_reflns_number 184326
_diffrn_reflns_point_group_measured_fraction_full 0.945
_diffrn_reflns_point_group_measured_fraction_max 1.000
_diffrn_reflns_theta_full 67.679
_diffrn_reflns_theta_max 65.043
_diffrn_reflns_theta_min 1.616
_diffrn_source 'microfocus sealed X-ray tube'
_diffrn_source_type 'Incoatec I\ms'
_diffrn_standards_number 0
_exptl_absorpt_coefficient_mu 2.522
_exptl_absorpt_correction_T_max 0.3196
_exptl_absorpt_correction_T_min 0.2199
_exptl_absorpt_correction_type multi-scan
_exptl_absorpt_process_details
;
SADABS-2012/1 (Bruker,2012) was used for absorption correction.
wR2(int) was 0.0502 before and 0.0423 after correction.
The Ratio of minimum to maximum transmission is 0.6880.
The \l/2 correction factor is 0.0015.
;
_exptl_crystal_density_diffrn 0.501
_exptl_crystal_description cube
_exptl_crystal_F_000 8552
_refine_diff_density_max 0.822
_refine_diff_density_min -0.277
_refine_diff_density_rms 0.048
_refine_ls_extinction_method none
_refine_ls_goodness_of_fit_ref 1.089
_refine_ls_hydrogen_treatment constr
_refine_ls_matrix_type full
_refine_ls_number_parameters 140
_refine_ls_number_reflns 4616
_refine_ls_number_restraints 265
_refine_ls_restrained_S_all 1.098
_refine_ls_R_factor_all 0.0495
_refine_ls_R_factor_gt 0.0441
_refine_ls_shift/su_max 0.003
_refine_ls_shift/su_mean 0.000
_refine_ls_structure_factor_coef Fsqd
_refine_ls_weighting_details 'w=1/[\s^2^(Fo^2^)+(0.0920P)^2^+38.2810P] where P=(Fo^2^+2Fc^2^)/3'
_refine_ls_weighting_scheme calc
_refine_ls_wR_factor_gt 0.1381
_refine_ls_wR_factor_ref 0.1415
_reflns_Friedel_coverage 0.000
_reflns_number_gt 4006
_reflns_number_total 4616
_reflns_threshold_expression 'I > 2\s(I)'
_cod_data_source_file ja5103103_si_002.cif
_cod_data_source_block PCN-224FeO2
_cod_original_cell_volume 57729(9)
_cod_original_formula_sum 'C18 H9 Fe0.38 N1.50 O8.75 Zr1.50'
_cod_database_code 4122996
_shelxl_version_number 2013-4
_shelx_space_group_comment
;
The symmetry employed for this shelxl refinement is uniquely defined
by the following loop, which should always be used as a source of
symmetry information in preference to the above space-group names.
They are only intended as comments.
;
_olex2_refinement_description
;
1. Fixed Uiso
 At 1.2 times of:
  All C(H) groups
2. Restrained distances
 Zr1-O9 \\sim Zr2-O4
 with sigma of 0.02
 O8-O6 \\sim O7-O6
 with sigma of 0.02
3. Rigid bond restraints
 All non-hydrogen atoms
 with sigma for 1-2 distances of 0.01 and sigma for 1-3 distances of 0.01
4. Uiso/Uaniso restraints and constraints
All non-hydrogen atoms have similar U: within 1.7A with sigma of 0.04 and sigma
for terminal atoms of 0.08
All non-hydrogen atoms restrained to be isotropic: with sigma of 0.1 and sigma
for terminal atoms of 0.2
5. Rigid body (RIGU) restrains
 O6
 with sigma for 1-2 distances of 0.004 and sigma for 1-3 distances of 0.004
6. Others
 Fixed Sof: O1(0.25) Zr1(0.25) Zr2(0.25) O4(0.5) Fe1(0.125) O5(0.25) O9(0.5)
 O6(0.125) O7(0.03125) O8(0.03125)
7.a Aromatic/amide H refined with riding coordinates:
 C10(H10), C15(H15), C16(H16)
;
_olex2_computing_structure_refinement_long 'ShelXL (Sheldrick, 2008)'
_olex2_computing_structure_solution_long 'ShelXS (Sheldrick, 2008)'
_olex2_submission_special_instructions 'No special instructions were received'

loop_
_space_group_symop_operation_xyz
'x, y, z'
'-y, x, z'
'-x, -y, z'
'y, -x, z'
'x, -z, y'
'x, -y, -z'
'x, z, -y'
'z, y, -x'
'-x, y, -z'
'-z, y, x'
'z, x, y'
'y, z, x'
'-y, -z, x'
'z, -x, -y'
'-y, z, -x'
'-z, -x, y'
'-z, x, -y'
'y, -z, -x'
'y, x, -z'
'-y, -x, -z'
'-x, z, y'
'-x, -z, -y'
'z, -y, x'
'-z, -y, -x'
'x+1/2, y+1/2, z+1/2'
'-y+1/2, x+1/2, z+1/2'
'-x+1/2, -y+1/2, z+1/2'
'y+1/2, -x+1/2, z+1/2'
'x+1/2, -z+1/2, y+1/2'
'x+1/2, -y+1/2, -z+1/2'
'x+1/2, z+1/2, -y+1/2'
'z+1/2, y+1/2, -x+1/2'
'-x+1/2, y+1/2, -z+1/2'
'-z+1/2, y+1/2, x+1/2'
'z+1/2, x+1/2, y+1/2'
'y+1/2, z+1/2, x+1/2'
'-y+1/2, -z+1/2, x+1/2'
'z+1/2, -x+1/2, -y+1/2'
'-y+1/2, z+1/2, -x+1/2'
'-z+1/2, -x+1/2, y+1/2'
'-z+1/2, x+1/2, -y+1/2'
'y+1/2, -z+1/2, -x+1/2'
'y+1/2, x+1/2, -z+1/2'
'-y+1/2, -x+1/2, -z+1/2'
'-x+1/2, z+1/2, y+1/2'
'-x+1/2, -z+1/2, -y+1/2'
'z+1/2, -y+1/2, x+1/2'
'-z+1/2, -y+1/2, -x+1/2'
'-x, -y, -z'
'y, -x, -z'
'x, y, -z'
'-y, x, -z'
'-x, z, -y'
'-x, y, z'
'-x, -z, y'
'-z, -y, x'
'x, -y, z'
'z, -y, -x'
'-z, -x, -y'
'-y, -z, -x'
'y, z, -x'
'-z, x, y'
'y, -z, x'
'z, x, -y'
'z, -x, y'
'-y, z, x'
'-y, -x, z'
'y, x, z'
'x, -z, -y'
'x, z, y'
'-z, y, -x'
'z, y, x'
'-x+1/2, -y+1/2, -z+1/2'
'y+1/2, -x+1/2, -z+1/2'
'x+1/2, y+1/2, -z+1/2'
'-y+1/2, x+1/2, -z+1/2'
'-x+1/2, z+1/2, -y+1/2'
'-x+1/2, y+1/2, z+1/2'
'-x+1/2, -z+1/2, y+1/2'
'-z+1/2, -y+1/2, x+1/2'
'x+1/2, -y+1/2, z+1/2'
'z+1/2, -y+1/2, -x+1/2'
'-z+1/2, -x+1/2, -y+1/2'
'-y+1/2, -z+1/2, -x+1/2'
'y+1/2, z+1/2, -x+1/2'
'-z+1/2, x+1/2, y+1/2'
'y+1/2, -z+1/2, x+1/2'
'z+1/2, x+1/2, -y+1/2'
'z+1/2, -x+1/2, y+1/2'
'-y+1/2, z+1/2, x+1/2'
'-y+1/2, -x+1/2, z+1/2'
'y+1/2, x+1/2, z+1/2'
'x+1/2, -z+1/2, -y+1/2'
'x+1/2, z+1/2, y+1/2'
'-z+1/2, y+1/2, -x+1/2'
'z+1/2, y+1/2, x+1/2'

loop_
_atom_site_label
_atom_site_type_symbol
_atom_site_fract_x
_atom_site_fract_y
_atom_site_fract_z
_atom_site_U_iso_or_equiv
_atom_site_adp_type
_atom_site_occupancy
_atom_site_site_symmetry_order
_atom_site_calc_flag
_atom_site_refinement_flags_posn
_atom_site_refinement_flags_adp
_atom_site_refinement_flags_occupancy
_atom_site_disorder_assembly
_atom_site_disorder_group
O3 O 0.21738(6) 0.21738(6) 0.21738(6) 0.0368(8) Uani 1 6 d S TU P . .
O1 O 0.28976(9) 0.23492(9) 0.23492(9) 0.0377(9) Uani 0.5 2 d S TU P . 2
N6 N 0.5000 0.25017(10) 0.05216(6) 0.0635(9) Uani 1 2 d S TU P . .
C7 C 0.40964(5) 0.2500 0.09036(5) 0.0655(11) Uani 1 2 d S TU P . .
C10 C 0.48266(5) 0.24697(9) 0.10889(5) 0.0705(9) Uani 1 1 d . U . . .
H10 H 0.4681 0.2457 0.1286 0.085 Uiso 1 1 calc R . . . .
C13 C 0.47169(5) 0.24923(9) 0.07357(5) 0.0644(8) Uani 1 1 d . U . . .
C14 C 0.35887(5) 0.2500 0.14113(5) 0.0703(12) Uani 1 2 d S TU P . .
C15 C 0.39090(7) 0.22023(10) 0.09672(7) 0.0780(9) Uani 1 1 d . U . . .
H15 H 0.3954 0.1999 0.0837 0.094 Uiso 1 1 calc R . . . .
C16 C 0.36523(7) 0.22010(10) 0.12241(7) 0.0784(9) Uani 1 1 d . U . . .
H16 H 0.3523 0.1997 0.1269 0.094 Uiso 1 1 calc R . . . .
C19 C 0.43720(5) 0.2500 0.06280(5) 0.0654(11) Uani 1 2 d S TU P . .
Zr1 Zr 0.26622(2) 0.20159(2) 0.20159(2) 0.0373(2) Uani 0.5 2 d S TU P . 2
Zr2 Zr 0.27685(2) 0.21277(2) 0.21277(2) 0.0372(2) Uani 0.5 2 d S TU P . 1
O2 O 0.31463(5) 0.22219(6) 0.17251(5) 0.0926(8) Uani 1 1 d . U . . .
O4 O 0.25505(14) 0.15905(12) 0.21011(17) 0.0896(15) Uani 0.5 1 d . U . A 1
C6 C 0.33142(6) 0.2500 0.16858(6) 0.0839(15) Uani 1 2 d S TU P . .
Fe1 Fe 0.5000 0.26364(5) 0.0000 0.0674(9) Uani 0.5 4 d S TU P C .
O5 O 0.31625(12) 0.24552(9) 0.24552(9) 0.0510(11) Uani 0.5 2 d S TU P . 1
O9 O 0.2454(2) 0.1514(2) 0.1902(4) 0.220(5) Uani 0.5 1 d . U . B 2
O6 O 0.5000 0.3099(3) 0.0000 0.082(2) Uani 0.5 4 d S TU P . .
O7 O 0.4860(16) 0.324(2) -0.0219(12) 0.090(11) Uani 0.0312 1 d . U . C 2
O8 O 0.5260(15) 0.324(2) 0.0000 0.14(2) Uani 0.0625 2 d S TU P C 1

loop_
_atom_site_aniso_label
_atom_site_aniso_U_11
_atom_site_aniso_U_22
_atom_site_aniso_U_33
_atom_site_aniso_U_23
_atom_site_aniso_U_13
_atom_site_aniso_U_12
O3 0.0368(8) 0.0368(8) 0.0368(8) 0.0235(10) 0.0235(10) 0.0235(10)
O1 0.0231(18) 0.0449(15) 0.0449(15) 0.0265(19) 0.0127(13) 0.0127(13)
N6 0.0139(10) 0.159(3) 0.0174(10) 0.0010(13) 0.000 0.000
C7 0.0215(8) 0.153(4) 0.0215(8) 0.0058(12) 0.0015(11) 0.0058(12)
C10 0.0302(10) 0.166(3) 0.0154(9) 0.0020(12) 0.0050(8) -0.0005(14)
C13 0.0238(9) 0.149(3) 0.0201(9) 0.0010(12) 0.0049(8) 0.0018(12)
C14 0.0364(10) 0.138(4) 0.0364(10) 0.0372(15) 0.0228(14) 0.0372(15)
C15 0.0429(13) 0.149(3) 0.0419(13) -0.0021(15) 0.0217(11) 0.0055(15)
C16 0.0441(13) 0.140(3) 0.0514(14) 0.0228(16) 0.0275(12) 0.0187(15)
C19 0.0202(8) 0.156(4) 0.0202(8) 0.0005(12) 0.0062(11) 0.0005(12)
Zr1 0.0387(4) 0.0366(3) 0.0366(3) 0.0176(3) 0.0220(2) 0.0220(2)
Zr2 0.0393(4) 0.0362(3) 0.0362(3) 0.0158(3) 0.0215(2) 0.0215(2)
O2 0.0800(13) 0.1129(16) 0.0850(13) 0.0693(12) 0.0644(11) 0.0688(12)
O4 0.071(3) 0.053(2) 0.145(5) 0.020(3) 0.007(3) 0.024(2)
C6 0.0608(15) 0.130(4) 0.0608(15) 0.064(2) 0.0446(19) 0.064(2)
Fe1 0.0126(6) 0.177(3) 0.0123(6) 0.000 0.000 0.000
O5 0.060(3) 0.0464(14) 0.0464(14) 0.0315(18) 0.0301(16) 0.0301(16)
O9 0.128(5) 0.111(5) 0.421(16) -0.120(7) -0.108(7) 0.055(3)
O6 0.033(3) 0.188(6) 0.024(3) 0.000 0.000 0.000
O7 0.07(3) 0.172(17) 0.03(2) -0.01(2) -0.009(17) 0.02(2)
O8 0.08(3) 0.20(2) 0.14(5) 0.000 0.000 -0.04(3)

loop_
_atom_type_symbol
_atom_type_description
_atom_type_scat_dispersion_real
_atom_type_scat_dispersion_imag
_atom_type_scat_source
C C 0.0181 0.0091 'International Tables Vol C Tables 4.2.6.8 and 6.1.1.4'
H H 0.0000 0.0000 'International Tables Vol C Tables 4.2.6.8 and 6.1.1.4'
N N 0.0311 0.0180 'International Tables Vol C Tables 4.2.6.8 and 6.1.1.4'
O O 0.0492 0.0322 'International Tables Vol C Tables 4.2.6.8 and 6.1.1.4'
Fe Fe -1.1336 3.1974 'International Tables Vol C Tables 4.2.6.8 and 6.1.1.4'
Zr Zr -0.1862 2.2449 'International Tables Vol C Tables 4.2.6.8 and 6.1.1.4'

loop_
_geom_angle_atom_site_label_1
_geom_angle_atom_site_label_2
_geom_angle_atom_site_label_3
_geom_angle
_geom_angle_site_symmetry_1
_geom_angle_site_symmetry_3
Zr1 O3 Zr1 116.63(7) 12 11
Zr1 O3 Zr1 116.63(7) 12 .
Zr1 O3 Zr1 116.63(7) 11 .
Zr2 O3 Zr2 98.46(11) 12 11
Zr2 O3 Zr2 98.46(11) 12 .
Zr2 O3 Zr2 98.46(11) 11 .
O1 O1 O1 114.4(2) 84 83
O1 O1 Zr1 127.9(2) 83 84
O1 O1 Zr1 54.2(2) 84 84
O1 O1 Zr1 80.6(3) 84 .
O1 O1 Zr1 54.2(2) 83 83
O1 O1 Zr1 80.6(3) 83 .
O1 O1 Zr1 127.9(2) 84 83
Zr1 O1 Zr1 132.51(9) . 84
Zr1 O1 Zr1 90.98(16) 84 83
Zr1 O1 Zr1 132.51(9) . 83
C13 N6 C13 105.7(2) . 54_655
C13 N6 Fe1 126.19(13) . .
C13 N6 Fe1 125.17(14) 54_655 80_554
C13 N6 Fe1 126.19(13) 54_655 .
C13 N6 Fe1 125.18(14) . 80_554
Fe1 N6 Fe1 29.31(11) . 80_554
C15 C7 C15 120.5(3) 48 .
C15 C7 C19 119.76(16) . .
C15 C7 C19 119.76(16) 48 .
C10 C10 C13 107.21(12) 54_655 .
N6 C13 C10 109.91(17) . .
N6 C13 C19 125.51(19) . .
C19 C13 C10 124.59(19) . .
C16 C14 C16 120.7(3) . 48
C16 C14 C6 119.65(15) . .
C16 C14 C6 119.65(15) 48 .
C7 C15 C16 119.9(3) . .
C14 C16 C15 119.5(3) . .
C13 C19 C7 117.66(12) . .
C13 C19 C7 117.66(12) 48 .
C13 C19 C13 124.7(2) 48 .
O3 Zr1 O1 69.70(12) . 84
O3 Zr1 O1 69.70(12) . 83
O3 Zr1 Zr1 31.68(3) . 12
O3 Zr1 Zr1 31.68(3) . 11
O3 Zr1 O2 140.70(6) . 70
O3 Zr1 O2 140.70(6) . .
O3 Zr1 O9 89.2(3) . .
O3 Zr1 O9 89.2(3) . 70
O1 Zr1 O3 91.98(15) . .
O1 Zr1 O1 45.24(12) . 83
O1 Zr1 O1 45.24(12) . 84
O1 Zr1 O1 74.47(17) 83 84
O1 Zr1 Zr1 82.45(9) . 12
O1 Zr1 Zr1 44.51(8) 84 11
O1 Zr1 Zr1 83.80(8) 84 12
O1 Zr1 Zr1 83.80(8) 83 11
O1 Zr1 Zr1 44.51(8) 83 12
O1 Zr1 Zr1 82.45(9) . 11
O1 Zr1 O2 74.31(11) . .
O1 Zr1 O2 74.31(11) . 70
O1 Zr1 O9 150.4(3) . .
O1 Zr1 O9 150.4(3) . 70
Zr1 Zr1 Zr1 60.0 11 12
O2 Zr1 O1 74.93(10) . 84
O2 Zr1 O1 74.94(10) 70 83
O2 Zr1 O1 116.58(12) 70 84
O2 Zr1 O1 116.58(12) . 83
O2 Zr1 Zr1 155.72(7) 70 11
O2 Zr1 Zr1 109.09(4) 70 12
O2 Zr1 Zr1 109.09(4) . 11
O2 Zr1 Zr1 155.72(7) . 12
O2 Zr1 O2 71.54(8) . 70
O9 Zr1 O1 108.6(4) 70 84
O9 Zr1 O1 108.6(4) . 83
O9 Zr1 O1 156.5(2) . 84
O9 Zr1 O1 156.5(2) 70 83
O9 Zr1 Zr1 112.0(2) 70 12
O9 Zr1 Zr1 112.0(2) . 11
O9 Zr1 Zr1 83.2(3) 70 11
O9 Zr1 Zr1 83.2(3) . 12
O9 Zr1 O2 120.8(3) 70 70
O9 Zr1 O2 86.2(2) 70 .
O9 Zr1 O2 120.8(3) . .
O9 Zr1 O2 86.2(2) . 70
O9 Zr1 O9 59.2(7) 70 .
O3 Zr2 Zr2 40.77(6) . 11
O3 Zr2 Zr2 40.77(6) . 12
O3 Zr2 Zr2 92.86(7) . 83
O3 Zr2 Zr2 92.86(7) . 84
O3 Zr2 O5 124.13(13) . .
Zr2 Zr2 Zr2 53.34(2) 83 12
Zr2 Zr2 Zr2 90.0 83 11
Zr2 Zr2 Zr2 60.0 12 11
Zr2 Zr2 Zr2 90.0 84 12
Zr2 Zr2 Zr2 73.32(4) 83 84
Zr2 Zr2 Zr2 53.34(2) 84 11
O2 Zr2 O3 135.46(7) . .
O2 Zr2 O3 135.46(7) 70 .
O2 Zr2 Zr2 80.85(7) 70 83
O2 Zr2 Zr2 126.17(9) . 83
O2 Zr2 Zr2 170.15(6) 70 11
O2 Zr2 Zr2 80.85(7) . 84
O2 Zr2 Zr2 110.97(4) . 11
O2 Zr2 Zr2 126.17(9) 70 84
O2 Zr2 Zr2 170.14(6) . 12
O2 Zr2 Zr2 110.97(4) 70 12
O2 Zr2 O2 77.71(9) . 70
O2 Zr2 O4 112.09(17) 70 70
O2 Zr2 O4 66.15(14) . 70
O2 Zr2 O4 66.15(14) 70 .
O2 Zr2 O4 112.09(17) . .
O2 Zr2 O5 81.93(11) . .
O2 Zr2 O5 81.93(11) 70 .
O4 Zr2 O3 72.62(14) . .
O4 Zr2 O3 72.62(14) 70 .
O4 Zr2 Zr2 164.97(13) . 84
O4 Zr2 Zr2 164.97(13) 70 83
O4 Zr2 Zr2 112.88(13) . 11
O4 Zr2 Zr2 76.52(15) . 12
O4 Zr2 Zr2 76.51(15) 70 11
O4 Zr2 Zr2 102.88(17) 70 84
O4 Zr2 Zr2 112.88(13) 70 12
O4 Zr2 Zr2 102.89(17) . 83
O4 Zr2 O4 76.9(3) 70 .
O4 Zr2 O5 140.06(15) 70 .
O4 Zr2 O5 140.06(15) . .
O5 Zr2 O3 65.28(10) 84 .
O5 Zr2 O3 65.28(10) 83 .
O5 Zr2 Zr2 94.86(9) 83 11
O5 Zr2 Zr2 52.38(15) 84 84
O5 Zr2 Zr2 94.43(8) . 11
O5 Zr2 Zr2 94.86(9) 84 12
O5 Zr2 Zr2 35.30(9) 84 11
O5 Zr2 Zr2 35.30(9) 83 12
O5 Zr2 Zr2 46.32(6) . 83
O5 Zr2 Zr2 52.38(15) 83 83
O5 Zr2 Zr2 94.43(8) . 12
O5 Zr2 Zr2 46.32(6) . 84
O5 Zr2 Zr2 117.73(14) 83 84
O5 Zr2 Zr2 117.73(14) 84 83
O5 Zr2 O2 154.13(10) 84 70
O5 Zr2 O2 154.13(10) 83 .
O5 Zr2 O2 76.68(9) 84 .
O5 Zr2 O2 76.68(9) 83 70
O5 Zr2 O4 53.1(2) 83 .
O5 Zr2 O4 121.3(2) 84 .
O5 Zr2 O4 53.1(2) 84 70
O5 Zr2 O4 121.3(2) 83 70
O5 Zr2 O5 128.53(18) 84 83
O5 Zr2 O5 97.94(16) 83 .
O5 Zr2 O5 97.94(16) 84 .
C6 O2 Zr1 139.70(19) . .
C6 O2 Zr2 125.1(2) . .
O2 C6 C14 116.60(15) 48 .
O2 C6 C14 116.60(15) . .
O2 C6 O2 126.8(3) . 48
N6 Fe1 N6 151.0(2) . 51
N6 Fe1 N6 86.33(3) 51 82
N6 Fe1 N6 86.33(3) . 82
N6 Fe1 N6 150.3(2) 80_554 82
N6 Fe1 N6 86.33(3) 51 80_554
N6 Fe1 N6 86.33(3) . 80_554
Fe1 Fe1 N6 75.17(12) 80_554 82
Fe1 Fe1 N6 75.52(12) 80_554 51
Fe1 Fe1 N6 75.52(12) 80_554 .
Fe1 Fe1 N6 75.17(12) 80_554 80_554
Fe1 Fe1 O6 180.0 80_554 .
O6 Fe1 N6 104.83(12) . 82
O6 Fe1 N6 104.48(12) . .
O6 Fe1 N6 104.83(12) . 80_554
O6 Fe1 N6 104.48(12) . 51
Zr2 O5 Zr2 81.31(16) 84 .
Zr2 O5 Zr2 81.31(16) 83 .
Zr2 O5 Zr2 109.41(18) 84 83
O7 O6 Fe1 119(4) 51 .
O7 O6 Fe1 119(4) 9_655 .
O7 O6 Fe1 119(4) . .
O7 O6 Fe1 119(4) 54_655 .
O7 O6 O7 123(8) 51 54_655
O7 O6 O7 56(7) 9_655 51
O7 O6 O7 56(7) . 54_655
O7 O6 O7 95(6) . 51
O7 O6 O7 123(8) . 9_655
O7 O6 O7 95(6) 9_655 54_655
O8 O6 Fe1 119(5) 54_655 .
O8 O6 Fe1 119(5) . .
O8 O6 O8 122(10) 54_655 .
O6 O7 O7 42(3) . 51
O7 O7 O6 62(3) 54_655 .
O7 O7 O7 90.00(3) 54_655 51

loop_
_geom_bond_atom_site_label_1
_geom_bond_atom_site_label_2
_geom_bond_distance
_geom_bond_site_symmetry_2
O3 Zr1 2.0756(9) 12
O3 Zr1 2.0756(9) 11
O3 Zr1 2.0756(9) .
O3 Zr2 2.312(2) 11
O3 Zr2 2.312(2) .
O3 Zr2 2.312(2) 12
O1 O1 1.783(4) 83
O1 O1 1.783(4) 84
O1 Zr1 2.036(5) .
O1 Zr1 2.477(3) 84
O1 Zr1 2.477(3) 83
N6 C13 1.372(2) .
N6 C13 1.372(2) 54_655
N6 Fe1 2.085(2) 80_554
N6 Fe1 2.082(2) .
C7 C15 1.381(4) 48
C7 C15 1.381(4) .
C7 C19 1.506(4) .
C10 C10 1.341(4) 54_655
C10 C13 1.432(3) .
C13 C19 1.397(2) .
C14 C16 1.385(4) .
C14 C16 1.385(4) 48
C14 C6 1.500(4) .
C15 C16 1.404(3) .
C19 C13 1.397(2) 48
Zr1 O1 2.477(3) 84
Zr1 O1 2.477(3) 83
Zr1 Zr1 3.5325(11) 11
Zr1 Zr1 3.5325(11) 12
Zr1 O2 2.3231(19) .
Zr1 O2 2.3231(19) 70
Zr1 O9 2.146(7) .
Zr1 O9 2.146(7) 70
Zr2 Zr2 2.9330(15) 84
Zr2 Zr2 3.5025(10) 12
Zr2 Zr2 2.9330(15) 83
Zr2 Zr2 3.5025(10) 11
Zr2 O2 2.1646(16) 70
Zr2 O2 2.1645(16) .
Zr2 O4 2.243(5) 70
Zr2 O4 2.243(5) .
Zr2 O5 2.350(6) .
Zr2 O5 2.146(2) 84
Zr2 O5 2.146(2) 83
O2 C6 1.265(3) .
C6 O2 1.265(3) 48
Fe1 N6 2.085(2) 82
Fe1 N6 2.085(2) 80_554
Fe1 N6 2.082(2) 51
Fe1 Fe1 1.054(4) 80_554
Fe1 O6 1.789(12) .
O5 Zr2 2.146(2) 84
O5 Zr2 2.146(2) 83
O6 O7 1.15(4) .
O6 O7 1.15(4) 54_655
O6 O7 1.15(4) 51
O6 O7 1.15(4) 9_655
O6 O8 1.15(4) 54_655
O6 O8 1.15(4) .
O7 O7 1.08(12) 54_655
O7 O7 1.70(9) 51

loop_
_geom_torsion_atom_site_label_1
_geom_torsion_atom_site_label_2
_geom_torsion_atom_site_label_3
_geom_torsion_atom_site_label_4
_geom_torsion
_geom_torsion_site_symmetry_1
_geom_torsion_site_symmetry_4
N6 C13 C19 C7 -177.9(3) . .
N6 C13 C19 C13 2.1(3) . 48
N6 Fe1 O6 O7 -122(3) 82 51
N6 Fe1 O6 O7 58(3) 82 54_655
N6 Fe1 O6 O7 -32(3) . 51
N6 Fe1 O6 O7 -148(3) . .
N6 Fe1 O6 O7 -32(3) 51 54_655
N6 Fe1 O6 O7 32(3) 51 .
N6 Fe1 O6 O7 -58(3) 82 9_655
N6 Fe1 O6 O7 -58(3) 80_554 .
N6 Fe1 O6 O7 58(3) 80_554 51
N6 Fe1 O6 O7 122(3) 82 .
N6 Fe1 O6 O7 148(3) . 54_655
N6 Fe1 O6 O7 32(3) . 9_655
N6 Fe1 O6 O7 -122(3) 80_554 54_655
N6 Fe1 O6 O7 -148(3) 51 9_655
N6 Fe1 O6 O7 122(3) 80_554 9_655
N6 Fe1 O6 O7 148(3) 51 51
N6 Fe1 O6 O8 0.0 82 .
N6 Fe1 O6 O8 90.000(0) . .
N6 Fe1 O6 O8 180.0 80_554 .
N6 Fe1 O6 O8 -90.000(1) . 54_655
N6 Fe1 O6 O8 -90.000(0) 51 .
N6 Fe1 O6 O8 90.000(1) 51 54_655
N6 Fe1 O6 O8 180.0 82 54_655
N6 Fe1 O6 O8 0.0 80_554 54_655
C7 C15 C16 C14 0.2(4) . .
C10 C10 C13 N6 0.7(3) 54_655 .
C10 C10 C13 C19 -179.8(2) 54_655 .
C10 C13 C19 C7 2.8(4) . .
C10 C13 C19 C13 -177.2(4) . 48
C13 N6 C13 C10 -1.2(5) 54_655 .
C13 N6 C13 C19 179.42(13) 54_655 .
C15 C7 C15 C16 -0.08(19) 48 .
C15 C7 C19 C13 75.0(2) 48 .
C15 C7 C19 C13 -105.0(2) 48 48
C15 C7 C19 C13 -105.0(2) . .
C15 C7 C19 C13 75.0(2) . 48
C16 C14 C16 C15 -0.09(18) 48 .
C16 C14 C6 O2 178.19(17) 48 .
C16 C14 C6 O2 178.18(17) . 48
C16 C14 C6 O2 -1.81(17) 48 48
C16 C14 C6 O2 -1.82(17) . .
C19 C7 C15 C16 179.92(19) . .
Zr1 O2 C6 C14 -170.26(16) . .
Zr1 O2 C6 O2 9.74(15) . 48
Zr2 O2 C6 C14 174.23(8) . .
Zr2 O2 C6 O2 -5.77(8) . 48
C6 C14 C16 C15 179.92(18) . .
Fe1 N6 C13 C10 157.4(3) 80_554 .
Fe1 N6 C13 C10 -166.3(3) . .
Fe1 N6 C13 C19 14.3(5) . .
Fe1 N6 C13 C19 -22.0(5) 80_554 .
Fe1 O6 O7 O7 127(6) . 51
Fe1 O6 O7 O7 -107(3) . 54_655
O7 O6 O7 O7 -53(6) 9_655 51
O7 O6 O7 O7 -126(6) 54_655 51
O7 O6 O7 O7 73(3) 9_655 54_655
O7 O6 O7 O7 126(6) 51 54_655
O8 O6 O7 O7 148(7) 54_655 54_655
O8 O6 O7 O7 -102(6) . 51
O8 O6 O7 O7 24(4) . 54_655
O8 O6 O7 O7 22(11) 54_655 51

loop_
_smtbx_masks_void_nr
_smtbx_masks_void_average_x
_smtbx_masks_void_average_y
_smtbx_masks_void_average_z
_smtbx_masks_void_volume
_smtbx_masks_void_count_electrons
1 -0.166 -0.023 -0.016 47016.5 6936.2
